data_4063036
_journal_name_full Organometallics
_journal_paper_doi 10.1021/om049838b
_journal_year 2004
_chemical_formula_moiety 'C23 H24 N2 O Pd'
_chemical_formula_sum 'C23 H24 N2 O Pd'
_chemical_formula_weight 450.84
_space_group_IT_number 14
_symmetry_cell_setting monoclinic
_symmetry_space_group_name_Hall '-P 2ybc'
_symmetry_space_group_name_H-M 'P 1 21/c 1'
_cell_angle_alpha 90.00
_cell_angle_beta 101.7910(10)
_cell_angle_gamma 90.00
_cell_formula_units_Z 4
_cell_length_a 9.2326(9)
_cell_length_b 17.7648(17)
_cell_length_c 12.1457(11)
_cell_measurement_temperature 143(2)
_cell_volume 1950.0(3)
_diffrn_ambient_temperature 143(2)
_exptl_crystal_density_diffrn 1.536
_cod_original_sg_symbol_H-M 'P 21/c'
_cod_database_code 4063036

loop_
_symmetry_equiv_pos_as_xyz
'x, y, z'
'-x, y+1/2, -z+1/2'
'-x, -y, -z'
'x, -y-1/2, z-1/2'

loop_
_atom_site_label
_atom_site_type_symbol
_atom_site_fract_x
_atom_site_fract_y
_atom_site_fract_z
_atom_site_U_iso_or_equiv
_atom_site_adp_type
_atom_site_occupancy
_atom_site_symmetry_multiplicity
_atom_site_calc_flag
_atom_site_refinement_flags
_atom_site_disorder_assembly
_atom_site_disorder_group
Pd1 Pd 0.91315(3) 0.056418(19) 0.86355(3) 0.01748(11) Uani 1 1 d . . .
O1 O 0.8091(3) 0.12653(17) 0.9583(2) 0.0245(7) Uani 1 1 d . A .
N1 N 0.5936(4) 0.0137(2) 0.8399(3) 0.0195(8) Uani 1 1 d . . .
N2 N 0.6884(3) -0.0596(2) 0.7336(3) 0.0194(8) Uani 1 1 d . . .
C1 C 0.7235(4) -0.0006(2) 0.8051(3) 0.0172(10) Uani 1 1 d . A .
C2 C 0.5422(4) -0.0817(3) 0.7233(4) 0.0258(11) Uani 1 1 d . A .
H2 H 0.4932 -0.1213 0.6779 0.031 Uiso 1 1 calc R . .
C3 C 0.4837(5) -0.0357(2) 0.7905(4) 0.0246(11) Uani 1 1 d . A .
H3 H 0.3850 -0.0369 0.8019 0.030 Uiso 1 1 calc R . .
C4 C 0.5669(4) 0.0728(2) 0.9126(3) 0.0200(11) Uani 1 1 d . A .
H4 H 0.4701 0.0767 0.9274 0.024 Uiso 1 1 calc R . .
C5 C 0.6669(4) 0.1233(2) 0.9617(3) 0.0182(10) Uani 1 1 d . . .
C6 C 0.6153(4) 0.1845(2) 1.0293(3) 0.0173(10) Uani 1 1 d . A .
C7 C 0.6984(4) 0.2038(2) 1.1349(4) 0.0204(10) Uani 1 1 d . . .
H7 H 0.7867 0.1769 1.1644 0.024 Uiso 1 1 calc R A .
C8 C 0.6540(5) 0.2613(3) 1.1970(4) 0.0268(11) Uani 1 1 d . A .
H8 H 0.7109 0.2730 1.2693 0.032 Uiso 1 1 calc R . .
C9 C 0.5262(5) 0.3022(3) 1.1540(4) 0.0305(12) Uani 1 1 d . . .
H9 H 0.4962 0.3423 1.1961 0.037 Uiso 1 1 calc R A .
C10 C 0.4439(5) 0.2839(3) 1.0498(4) 0.0275(12) Uani 1 1 d . A .
H10 H 0.3565 0.3115 1.0201 0.033 Uiso 1 1 calc R . .
C11 C 0.4867(4) 0.2257(2) 0.9876(4) 0.0228(11) Uani 1 1 d . . .
H11 H 0.4282 0.2137 0.9160 0.027 Uiso 1 1 calc R A .
C12 C 0.7887(4) -0.0948(3) 0.6712(4) 0.0192(10) Uani 1 1 d . A .
C13 C 0.8102(4) -0.0599(3) 0.5738(3) 0.0203(10) Uani 1 1 d . . .
C14 C 0.9122(4) -0.0917(3) 0.5180(4) 0.0221(11) Uani 1 1 d . A .
H14 H 0.9296 -0.0683 0.4516 0.027 Uiso 1 1 calc R . .
C15 C 0.9895(4) -0.1568(3) 0.5566(4) 0.0229(11) Uani 1 1 d . . .
C16 C 0.9586(4) -0.1913(3) 0.6518(4) 0.0241(11) Uani 1 1 d . A .
H16 H 1.0074 -0.2371 0.6769 0.029 Uiso 1 1 calc R . .
C17 C 0.8591(4) -0.1613(3) 0.7118(4) 0.0231(11) Uani 1 1 d . . .
C18 C 0.7263(5) 0.0103(3) 0.5292(4) 0.0325(12) Uani 1 1 d . A .
H18A H 0.6200 -0.0005 0.5122 0.049 Uiso 1 1 calc R . .
H18B H 0.7574 0.0267 0.4605 0.049 Uiso 1 1 calc R . .
H18C H 0.7472 0.0502 0.5858 0.049 Uiso 1 1 calc R . .
C19 C 1.1053(5) -0.1888(3) 0.4994(4) 0.0333(13) Uani 1 1 d . A .
H19A H 1.0882 -0.1708 0.4216 0.050 Uiso 1 1 calc R . .
H19B H 1.0998 -0.2439 0.4999 0.050 Uiso 1 1 calc R . .
H19C H 1.2035 -0.1727 0.5394 0.050 Uiso 1 1 calc R . .
C20 C 0.8365(6) -0.1978(3) 0.8186(4) 0.0391(14) Uani 1 1 d . A .
H20A H 0.9080 -0.1774 0.8825 0.059 Uiso 1 1 calc R . .
H20B H 0.8509 -0.2523 0.8141 0.059 Uiso 1 1 calc R . .
H20C H 0.7358 -0.1876 0.8290 0.059 Uiso 1 1 calc R . .
C21 C 1.0737(4) -0.0047(3) 0.7990(4) 0.0260(11) Uani 1 1 d . A .
H21A H 1.0471 -0.0334 0.8578 0.031 Uiso 0.856(14) 1 calc PR A 1
H21B H 1.0664 -0.0262 0.7265 0.031 Uiso 0.856(14) 1 calc PR A 1
H21C H 1.0028 0.0217 0.7449 0.031 Uiso 0.144(14) 1 d P A 2
H21D H 1.0917 -0.0566 0.7885 0.031 Uiso 0.144(14) 1 d P A 2
C22 C 1.1236(5) 0.0692(4) 0.8191(6) 0.035(2) Uani 0.856(14) 1 d P A 1
H22 H 1.1495 0.0965 0.7587 0.042 Uiso 0.856(14) 1 calc PR A 1
C22A C 1.149(4) 0.033(2) 0.891(4) 0.035(2) Uani 0.144(14) 1 d P A 2
H22A H 1.2187 0.0037 0.9422 0.042 Uiso 0.144(14) 1 calc PR A 2
C23 C 1.1371(4) 0.1036(3) 0.9178(5) 0.0413(14) Uani 1 1 d . A .
H23A H 1.1121 0.0778 0.9799 0.050 Uiso 0.856(14) 1 calc PR A 1
H23B H 1.1718 0.1541 0.9264 0.050 Uiso 0.856(14) 1 calc PR A 1
H23C H 1.0693 0.1353 0.8695 0.050 Uiso 0.144(14) 1 d P A 2
H23D H 1.1959 0.1234 0.9849 0.050 Uiso 0.144(14) 1 d P A 2

loop_
_atom_site_aniso_label
_atom_site_aniso_U_11
_atom_site_aniso_U_22
_atom_site_aniso_U_33
_atom_site_aniso_U_23
_atom_site_aniso_U_13
_atom_site_aniso_U_12
Pd1 0.01404(16) 0.01788(18) 0.02078(19) -0.00097(19) 0.00416(12) 0.00011(18)
O1 0.0172(15) 0.0231(18) 0.0344(19) -0.0093(15) 0.0082(14) -0.0029(14)
N1 0.0174(18) 0.018(2) 0.024(2) 0.0015(17) 0.0071(16) 0.0002(17)
N2 0.0163(17) 0.017(2) 0.026(2) -0.0040(19) 0.0062(15) -0.0007(18)
C1 0.021(2) 0.018(3) 0.013(2) 0.0008(19) 0.0043(18) 0.005(2)
C2 0.020(2) 0.025(3) 0.031(3) -0.008(2) 0.002(2) -0.006(2)
C3 0.015(2) 0.028(3) 0.031(3) -0.002(2) 0.004(2) -0.006(2)
C4 0.019(2) 0.018(3) 0.025(3) -0.0018(19) 0.0079(19) -0.0007(19)
C5 0.021(2) 0.015(2) 0.019(2) 0.005(2) 0.0050(19) 0.001(2)
C6 0.020(2) 0.015(2) 0.020(2) 0.0036(19) 0.0101(19) -0.0017(19)
C7 0.017(2) 0.020(3) 0.025(3) 0.002(2) 0.0051(19) 0.0016(19)
C8 0.025(2) 0.032(3) 0.025(3) -0.006(2) 0.008(2) -0.004(2)
C9 0.035(3) 0.026(3) 0.034(3) -0.006(2) 0.014(2) 0.004(2)
C10 0.027(3) 0.027(3) 0.030(3) 0.005(2) 0.010(2) 0.011(2)
C11 0.021(2) 0.024(3) 0.023(3) 0.001(2) 0.002(2) -0.001(2)
C12 0.016(2) 0.019(3) 0.022(3) -0.006(2) 0.0019(19) -0.004(2)
C13 0.021(2) 0.013(2) 0.024(2) -0.001(2) -0.0021(18) -0.002(2)
C14 0.018(2) 0.025(3) 0.024(3) 0.000(2) 0.005(2) -0.003(2)
C15 0.018(2) 0.024(3) 0.026(3) -0.010(2) 0.002(2) -0.005(2)
C16 0.022(2) 0.020(3) 0.028(3) -0.002(2) 0.000(2) 0.003(2)
C17 0.024(2) 0.020(3) 0.024(3) -0.003(2) 0.001(2) -0.005(2)
C18 0.027(3) 0.033(3) 0.039(3) 0.014(3) 0.012(2) 0.008(2)
C19 0.030(3) 0.028(3) 0.045(3) -0.011(3) 0.014(2) 0.003(2)
C20 0.054(3) 0.036(3) 0.032(3) 0.013(3) 0.019(3) 0.015(3)
C21 0.019(2) 0.030(3) 0.032(3) -0.008(2) 0.010(2) -0.005(2)
C22 0.014(3) 0.052(5) 0.040(4) -0.015(3) 0.012(3) -0.003(3)
C22A 0.014(3) 0.052(5) 0.040(4) -0.015(3) 0.012(3) -0.003(3)
C23 0.014(2) 0.047(4) 0.065(4) -0.010(3) 0.014(3) -0.009(2)

loop_
_geom_bond_atom_site_label_1
_geom_bond_atom_site_label_2
_geom_bond_distance
_geom_bond_site_symmetry_2
_geom_bond_publ_flag
Pd1 C1 2.022(4) . ?
Pd1 O1 2.062(3) . ?
Pd1 C21 2.113(4) . ?
Pd1 C22 2.133(5) . ?
Pd1 C22A 2.18(3) . ?
Pd1 C23 2.204(4) . ?
Pd1 H21C 1.9050(4) . ?
Pd1 H23C 2.0005(4) . ?
O1 C5 1.323(5) . ?
N1 C1 1.374(5) . ?
N1 C3 1.383(5) . ?
N1 C4 1.426(5) . ?
N2 C1 1.358(5) . ?
N2 C2 1.387(5) . ?
N2 C12 1.453(5) . ?
C2 C3 1.343(6) . ?
C2 H2 0.9500 . ?
C3 H3 0.9500 . ?
C4 C5 1.336(6) . ?
C4 H4 0.9500 . ?
C5 C6 1.498(6) . ?
C6 C7 1.396(6) . ?
C6 C11 1.398(5) . ?
C7 C8 1.381(6) . ?
C7 H7 0.9500 . ?
C8 C9 1.394(6) . ?
C8 H8 0.9500 . ?
C9 C10 1.376(6) . ?
C9 H9 0.9500 . ?
C10 C11 1.384(6) . ?
C10 H10 0.9500 . ?
C11 H11 0.9500 . ?
C12 C13 1.386(6) . ?
C12 C17 1.388(6) . ?
C13 C14 1.388(6) . ?
C13 C18 1.509(6) . ?
C14 C15 1.390(6) . ?
C14 H14 0.9500 . ?
C15 C16 1.388(6) . ?
C15 C19 1.500(6) . ?
C16 C17 1.391(6) . ?
C16 H16 0.9500 . ?
C17 C20 1.503(6) . ?
C18 H18A 0.9800 . ?
C18 H18B 0.9800 . ?
C18 H18C 0.9800 . ?
C19 H19A 0.9800 . ?
C19 H19B 0.9800 . ?
C19 H19C 0.9800 . ?
C20 H20A 0.9800 . ?
C20 H20B 0.9800 . ?
C20 H20C 0.9800 . ?
C21 C22A 1.36(4) . ?
C21 C22 1.396(7) . ?
C21 H21A 0.9500 . ?
C21 H21B 0.9500 . ?
C21 H21C 0.950(4) . ?
C21 H21D 0.950(5) . ?
C22 C23 1.329(7) . ?
C22 H22 0.9500 . ?
C22A C23 1.31(4) . ?
C22A H22A 0.9500 . ?
C23 H23A 0.9500 . ?
C23 H23B 0.9500 . ?
C23 H23C 0.950(5) . ?
C23 H23D 0.949(5) . ?
